data_7203384
loop_
_publ_author_name
'Gilroy, Joe B.'
'Koivisto, Bryan D.'
'McDonald, Robert'
'Ferguson, Michael J.'
'Hicks, Robin G.'

_publ_section_title
;
 Magnetostructural studies of copper(ii)?verdazyl radical complexes
;
_journal_issue 26
_journal_name_full 'Journal of Materials Chemistry'
_journal_page_first 2618
_journal_paper_doi 10.1039/b603624d
_journal_volume 16
_journal_year 2006
_chemical_formula_moiety 'C13 H18 Cl2 Cu N5 O'
_chemical_formula_sum 'C13 H18 Cl2 Cu N5 O'
_chemical_formula_weight 394.76
_chemical_name_systematic
;
?
;
_space_group_IT_number 61
_symmetry_cell_setting orthorhombic
_symmetry_space_group_name_Hall '-P 2ac 2ab'
_symmetry_space_group_name_H-M 'P b c a'
_atom_sites_solution_hydrogens geom
_atom_sites_solution_primary direct
_atom_sites_solution_secondary difmap
_audit_creation_method SHELXL-97
_cell_angle_alpha 90.00
_cell_angle_beta 90.00
_cell_angle_gamma 90.00
_cell_formula_units_Z 8
_cell_length_a 17.2769(13)
_cell_length_b 10.7994(8)
_cell_length_c 17.8486(14)
_cell_measurement_reflns_used 6520
_cell_measurement_temperature 193(2)
_cell_measurement_theta_max 26.32
_cell_measurement_theta_min 2.50
_cell_volume 3330.2(4)
_computing_cell_refinement 'Bruker SAINT (Bruker, 1997)'
_computing_data_collection 'Bruker SMART (Bruker, 1997)'
_computing_data_reduction 'Bruker SAINT (Bruker, 1997)'
_computing_molecular_graphics 'Bruker SHELXTL (Bruker, 1997)'
_computing_publication_material 'Bruker SHELXTL (Bruker, 1997)'
_computing_structure_refinement 'SHELXL-97 (Sheldrick, 1997)'
_computing_structure_solution 'SHELXS-97 (Sheldrick, 1990)'
_diffrn_ambient_temperature 193(2)
_diffrn_detector_area_resol_mean 8.192
_diffrn_measured_fraction_theta_full 1.000
_diffrn_measured_fraction_theta_max 1.000
_diffrn_measurement_device_type 'Bruker PLATFORM diffractometer/SMART 1000 CCD area detector'
_diffrn_measurement_method '\w scans'
_diffrn_radiation_monochromator graphite
_diffrn_radiation_source 'fine-focus sealed tube'
_diffrn_radiation_type MoK\a
_diffrn_radiation_wavelength 0.71073
_diffrn_reflns_av_R_equivalents 0.0202
_diffrn_reflns_av_sigmaI/netI 0.0119
_diffrn_reflns_limit_h_max 21
_diffrn_reflns_limit_h_min -21
_diffrn_reflns_limit_k_max 13
_diffrn_reflns_limit_k_min -13
_diffrn_reflns_limit_l_max 22
_diffrn_reflns_limit_l_min -22
_diffrn_reflns_number 24421
_diffrn_reflns_theta_full 26.39
_diffrn_reflns_theta_max 26.39
_diffrn_reflns_theta_min 2.28
_diffrn_standards_decay_% 0
_diffrn_standards_interval_time 0
_diffrn_standards_number 0
_exptl_absorpt_coefficient_mu 1.640
_exptl_absorpt_correction_T_max 0.5821
_exptl_absorpt_correction_T_min 0.4826
_exptl_absorpt_correction_type multi-scan
_exptl_absorpt_process_details 'SADABS (Sheldrick, 1996)'
_exptl_crystal_colour purple
_exptl_crystal_density_diffrn 1.575
_exptl_crystal_density_method 'not measured'
_exptl_crystal_description block
_exptl_crystal_F_000 1616
_exptl_crystal_size_max 0.52
_exptl_crystal_size_mid 0.45
_exptl_crystal_size_min 0.37
_refine_diff_density_max 0.589
_refine_diff_density_min -0.507
_refine_diff_density_rms 0.083
_refine_ls_extinction_method none
_refine_ls_goodness_of_fit_ref 1.373
_refine_ls_hydrogen_treatment constr
_refine_ls_matrix_type full
_refine_ls_number_parameters 226
_refine_ls_number_reflns 3417
_refine_ls_number_restraints 6
_refine_ls_restrained_S_all 1.372
_refine_ls_R_factor_all 0.0517
_refine_ls_R_factor_gt 0.0488
_refine_ls_shift/su_max 0.000
_refine_ls_shift/su_mean 0.000
_refine_ls_structure_factor_coef Fsqd
_refine_ls_weighting_details 'calc w=1/[\s^2^(Fo^2^)+(0.0089P)^2^+10.7806P] where P=(Fo^2^+2Fc^2^)/3'
_refine_ls_weighting_scheme calc
_refine_ls_wR_factor_gt 0.1126
_refine_ls_wR_factor_ref 0.1137
_reflns_number_gt 3155
_reflns_number_total 3417
_reflns_threshold_expression I>2\s(I)
_cod_data_source_file b603624d.txt
_cod_data_source_block vic0542
_cod_depositor_comments
;
The following automatic conversions were performed:
'_symmetry_cell_setting' value 'Orthorhombic' changed to 'orthorhombic'
according to '/home/saulius/struct/CIF-dictionaries/cif_core.dic'
dictionary named 'cif_core.dic' version 2.4.1 from 2010-06-29.

Automatic conversion script
Id: cif_fix_enum 1527 2010-12-29 10:47:43Z saulius 
;
_cod_database_code 7203384

loop_
_symmetry_equiv_pos_as_xyz
'x, y, z'
'-x+1/2, -y, z+1/2'
'-x, y+1/2, -z+1/2'
'x+1/2, -y+1/2, -z'
'-x, -y, -z'
'x-1/2, y, -z-1/2'
'x, -y-1/2, z-1/2'
'-x-1/2, y-1/2, z'

loop_
_atom_site_label
_atom_site_type_symbol
_atom_site_fract_x
_atom_site_fract_y
_atom_site_fract_z
_atom_site_U_iso_or_equiv
_atom_site_adp_type
_atom_site_occupancy
_atom_site_symmetry_multiplicity
_atom_site_calc_flag
_atom_site_refinement_flags
_atom_site_disorder_assembly
_atom_site_disorder_group
Cu Cu 0.06101(3) 0.35454(4) -0.00049(3) 0.03115(15) Uani 1 1 d . . .
Cl1 Cl 0.01282(12) 0.21601(14) -0.07909(8) 0.0780(5) Uani 1 1 d . . .
Cl2 Cl 0.06115(6) 0.51183(10) -0.08004(6) 0.0377(2) Uani 1 1 d . . .
O O 0.2541(3) 0.6989(4) 0.0977(3) 0.0829(15) Uani 1 1 d . . .
N1 N 0.1928(2) 0.5258(3) 0.0542(2) 0.0403(9) Uani 1 1 d . . .
N2 N 0.14553(18) 0.4282(3) 0.06746(19) 0.0289(7) Uani 1 1 d . A .
N3 N 0.1761(3) 0.5934(4) 0.1785(2) 0.0633(14) Uani 1 1 d D . .
N4 N 0.1367(3) 0.4895(3) 0.1958(2) 0.0475(10) Uani 1 1 d . A .
N10 N 0.05020(17) 0.2476(3) 0.09104(19) 0.0283(7) Uani 1 1 d . . .
C1 C 0.1215(2) 0.4159(4) 0.1391(2) 0.0309(9) Uani 1 1 d . . .
C2 C 0.2097(3) 0.6135(4) 0.1098(4) 0.0577(15) Uani 1 1 d . A .
C3 C 0.2423(3) 0.5140(5) -0.0132(3) 0.0490(12) Uani 1 1 d . . .
H3 H 0.2178 0.4499 -0.0460 0.059 Uiso 1 1 calc R . .
C4 C 0.2471(4) 0.6325(5) -0.0589(4) 0.0694(17) Uani 1 1 d . . .
H4A H 0.1948 0.6600 -0.0720 0.083 Uiso 1 1 calc R . .
H4B H 0.2766 0.6169 -0.1049 0.083 Uiso 1 1 calc R . .
H4C H 0.2730 0.6968 -0.0295 0.083 Uiso 1 1 calc R . .
C5 C 0.3215(3) 0.4643(6) 0.0092(4) 0.075(2) Uani 1 1 d . . .
H5A H 0.3151 0.3879 0.0382 0.090 Uiso 1 1 calc R . .
H5B H 0.3485 0.5262 0.0398 0.090 Uiso 1 1 calc R . .
H5C H 0.3519 0.4470 -0.0359 0.090 Uiso 1 1 calc R . .
C6A C 0.1776(6) 0.6720(8) 0.2466(4) 0.044(2) Uani 0.55 1 d PD A 1
H6A H 0.1391 0.6351 0.2820 0.052 Uiso 0.55 1 calc PR A 1
C7A C 0.1500(16) 0.8032(14) 0.2311(17) 0.055(5) Uani 0.55 1 d PD A 1
H7AA H 0.1506 0.8511 0.2777 0.066 Uiso 0.55 1 calc PR A 1
H7AB H 0.0972 0.8007 0.2111 0.066 Uiso 0.55 1 calc PR A 1
H7AC H 0.1844 0.8423 0.1944 0.066 Uiso 0.55 1 calc PR A 1
C8A C 0.2564(5) 0.6542(13) 0.2828(7) 0.058(3) Uani 0.55 1 d PD A 1
H8AA H 0.2595 0.7039 0.3286 0.070 Uiso 0.55 1 calc PR A 1
H8AB H 0.2969 0.6805 0.2479 0.070 Uiso 0.55 1 calc PR A 1
H8AC H 0.2636 0.5666 0.2952 0.070 Uiso 0.55 1 calc PR A 1
C6B C 0.2149(6) 0.6826(8) 0.2291(5) 0.038(3) Uani 0.45 1 d PD A 2
H6B H 0.2650 0.7142 0.2087 0.046 Uiso 0.45 1 calc PR A 2
C7B C 0.1556(17) 0.784(2) 0.242(2) 0.068(7) Uani 0.45 1 d PD A 2
H7BA H 0.1469 0.8294 0.1949 0.082 Uiso 0.45 1 calc PR A 2
H7BB H 0.1748 0.8419 0.2801 0.082 Uiso 0.45 1 calc PR A 2
H7BC H 0.1068 0.7477 0.2588 0.082 Uiso 0.45 1 calc PR A 2
C8B C 0.2242(9) 0.6137(11) 0.3028(6) 0.054(4) Uani 0.45 1 d PD A 2
H8BA H 0.2639 0.5495 0.2973 0.065 Uiso 0.45 1 calc PR A 2
H8BB H 0.1749 0.5751 0.3166 0.065 Uiso 0.45 1 calc PR A 2
H8BC H 0.2399 0.6720 0.3421 0.065 Uiso 0.45 1 calc PR A 2
C11 C 0.0779(2) 0.3009(4) 0.1529(2) 0.0304(8) Uani 1 1 d . A .
C12 C 0.0696(3) 0.2497(4) 0.2238(2) 0.0412(10) Uani 1 1 d . . .
H12 H 0.0879 0.2915 0.2671 0.049 Uiso 1 1 calc R A .
C13 C 0.0337(3) 0.1355(5) 0.2290(3) 0.0510(13) Uani 1 1 d . A .
H13 H 0.0271 0.0971 0.2765 0.061 Uiso 1 1 calc R . .
C14 C 0.0078(3) 0.0784(4) 0.1654(3) 0.0478(12) Uani 1 1 d . . .
H14 H -0.0152 -0.0014 0.1681 0.057 Uiso 1 1 calc R A .
C15 C 0.0154(2) 0.1375(4) 0.0969(3) 0.0369(10) Uani 1 1 d . A .
H15 H -0.0046 0.0989 0.0532 0.044 Uiso 1 1 calc R . .

loop_
_atom_site_aniso_label
_atom_site_aniso_U_11
_atom_site_aniso_U_22
_atom_site_aniso_U_33
_atom_site_aniso_U_23
_atom_site_aniso_U_13
_atom_site_aniso_U_12
Cu 0.0355(3) 0.0286(3) 0.0293(3) 0.0007(2) -0.0083(2) -0.0038(2)
Cl1 0.1359(15) 0.0612(9) 0.0369(7) -0.0042(6) -0.0205(8) -0.0460(9)
Cl2 0.0391(5) 0.0393(5) 0.0346(5) 0.0083(4) -0.0035(4) 0.0088(4)
O 0.091(3) 0.044(2) 0.114(4) 0.007(2) -0.042(3) -0.034(2)
N1 0.041(2) 0.0301(18) 0.050(2) 0.0095(17) -0.0135(18) -0.0102(16)
N2 0.0277(16) 0.0239(16) 0.0353(18) 0.0027(14) -0.0098(14) -0.0029(13)
N3 0.106(4) 0.029(2) 0.055(3) -0.003(2) -0.040(3) -0.008(2)
N4 0.069(3) 0.032(2) 0.041(2) -0.0068(17) -0.020(2) 0.0065(19)
N10 0.0246(15) 0.0251(15) 0.0353(18) -0.0014(14) -0.0035(14) 0.0029(13)
C1 0.036(2) 0.0285(19) 0.028(2) -0.0004(16) -0.0105(17) 0.0064(17)
C2 0.067(3) 0.029(2) 0.077(4) 0.002(2) -0.040(3) -0.010(2)
C3 0.039(2) 0.044(3) 0.064(3) 0.015(2) -0.006(2) -0.011(2)
C4 0.069(4) 0.058(3) 0.081(4) 0.034(3) -0.003(3) -0.016(3)
C5 0.035(3) 0.068(4) 0.123(6) 0.027(4) -0.005(3) -0.006(3)
C6A 0.053(6) 0.040(5) 0.038(5) -0.011(4) -0.002(5) -0.010(5)
C7A 0.069(11) 0.043(8) 0.054(10) -0.003(6) 0.004(10) 0.009(7)
C8A 0.045(6) 0.078(9) 0.051(7) -0.020(6) -0.009(5) -0.005(6)
C6B 0.028(5) 0.040(6) 0.047(7) -0.008(5) -0.001(5) -0.018(5)
C7B 0.075(14) 0.059(12) 0.071(16) -0.021(12) -0.044(11) 0.009(11)
C8B 0.071(10) 0.046(7) 0.045(8) -0.022(6) -0.030(7) -0.001(7)
C11 0.0286(19) 0.0296(19) 0.033(2) -0.0028(17) -0.0030(16) 0.0090(16)
C12 0.050(3) 0.043(2) 0.031(2) 0.0010(19) 0.003(2) 0.009(2)
C13 0.062(3) 0.053(3) 0.038(3) 0.015(2) 0.012(2) 0.005(3)
C14 0.051(3) 0.035(2) 0.057(3) 0.006(2) 0.016(2) -0.005(2)
C15 0.033(2) 0.031(2) 0.047(3) -0.0015(19) 0.0035(19) -0.0024(17)

loop_
_atom_type_symbol
_atom_type_description
_atom_type_scat_dispersion_real
_atom_type_scat_dispersion_imag
_atom_type_scat_source
C C 0.0033 0.0016 'International Tables Vol C Tables 4.2.6.8 and 6.1.1.4'
H H 0.0000 0.0000 'International Tables Vol C Tables 4.2.6.8 and 6.1.1.4'
N N 0.0061 0.0033 'International Tables Vol C Tables 4.2.6.8 and 6.1.1.4'
O O 0.0106 0.0060 'International Tables Vol C Tables 4.2.6.8 and 6.1.1.4'
Cl Cl 0.1484 0.1585 'International Tables Vol C Tables 4.2.6.8 and 6.1.1.4'
Cu Cu 0.3201 1.2651 'International Tables Vol C Tables 4.2.6.8 and 6.1.1.4'

loop_
_geom_angle_atom_site_label_1
_geom_angle_atom_site_label_2
_geom_angle_atom_site_label_3
_geom_angle
_geom_angle_site_symmetry_1
_geom_angle_site_symmetry_3
_geom_angle_publ_flag
N10 Cu N2 78.98(13) . . ?
N10 Cu Cl1 95.27(10) . . ?
N2 Cu Cl1 154.36(11) . . ?
N10 Cu Cl2 164.26(10) . . ?
N2 Cu Cl2 94.63(9) . . ?
Cl1 Cu Cl2 96.46(5) . . ?
N2 N1 C2 121.9(4) . . ?
N2 N1 C3 115.0(4) . . ?
C2 N1 C3 120.8(4) . . ?
C1 N2 N1 115.2(3) . . ?
C1 N2 Cu 107.6(3) . . ?
N1 N2 Cu 128.8(3) . . ?
N4 N3 C2 123.2(4) . . ?
N4 N3 C6B 129.1(5) . . ?
C2 N3 C6B 104.5(6) . . ?
N4 N3 C6A 107.3(6) . . ?
C2 N3 C6A 129.4(6) . . ?
C1 N4 N3 115.4(4) . . ?
C11 N10 C15 118.7(4) . . ?
C11 N10 Cu 113.0(3) . . ?
C15 N10 Cu 128.1(3) . . ?
N4 C1 N2 127.5(4) . . ?
N4 C1 C11 119.0(4) . . ?
N2 C1 C11 113.4(3) . . ?
O C2 N3 122.8(5) . . ?
O C2 N1 121.2(6) . . ?
N3 C2 N1 115.9(4) . . ?
N1 C3 C4 113.3(5) . . ?
N1 C3 C5 109.6(4) . . ?
C4 C3 C5 112.9(4) . . ?
N3 C6A C8A 106.9(7) . . ?
N3 C6A C7A 112.2(13) . . ?
C8A C6A C7A 118.5(16) . . ?
N3 C6B C8B 104.9(7) . . ?
N3 C6B C7B 104.9(16) . . ?
C8B C6B C7B 107.3(16) . . ?
N10 C11 C12 123.0(4) . . ?
N10 C11 C1 114.2(3) . . ?
C12 C11 C1 122.8(4) . . ?
C13 C12 C11 117.6(4) . . ?
C14 C13 C12 119.5(4) . . ?
C13 C14 C15 119.6(4) . . ?
N10 C15 C14 121.5(4) . . ?

loop_
_geom_bond_atom_site_label_1
_geom_bond_atom_site_label_2
_geom_bond_distance
_geom_bond_site_symmetry_2
_geom_bond_publ_flag
Cu N10 2.009(3) . ?
Cu N2 2.058(3) . ?
Cu Cl1 2.2136(13) . ?
Cu Cl2 2.2140(11) . ?
O C2 1.219(6) . ?
N1 N2 1.355(5) . ?
N1 C2 1.402(6) . ?
N1 C3 1.482(6) . ?
N2 C1 1.351(5) . ?
N3 N4 1.348(6) . ?
N3 C2 1.375(8) . ?
N3 C6B 1.481(2) . ?
N3 C6A 1.483(2) . ?
N4 C1 1.313(5) . ?
N10 C11 1.334(5) . ?
N10 C15 1.337(5) . ?
C1 C11 1.473(6) . ?
C3 C4 1.520(7) . ?
C3 C5 1.523(7) . ?
C6A C8A 1.519(2) . ?
C6A C7A 1.520(2) . ?
C6B C8B 1.520(2) . ?
C6B C7B 1.520(2) . ?
C11 C12 1.388(6) . ?
C12 C13 1.383(7) . ?
C13 C14 1.368(7) . ?
C14 C15 1.385(6) . ?

loop_
_geom_torsion_atom_site_label_1
_geom_torsion_atom_site_label_2
_geom_torsion_atom_site_label_3
_geom_torsion_atom_site_label_4
_geom_torsion
_geom_torsion_site_symmetry_1
_geom_torsion_site_symmetry_2
_geom_torsion_site_symmetry_3
_geom_torsion_site_symmetry_4
_geom_torsion_publ_flag
C2 N1 N2 C1 -5.5(6) . . . . ?
C3 N1 N2 C1 157.5(4) . . . . ?
C2 N1 N2 Cu 138.3(4) . . . . ?
C3 N1 N2 Cu -58.7(5) . . . . ?
N10 Cu N2 C1 -31.6(3) . . . . ?
Cl1 Cu N2 C1 -110.7(3) . . . . ?
Cl2 Cu N2 C1 133.8(2) . . . . ?
N10 Cu N2 N1 -177.5(4) . . . . ?
Cl1 Cu N2 N1 103.4(4) . . . . ?
Cl2 Cu N2 N1 -12.1(3) . . . . ?
C2 N3 N4 C1 -10.5(7) . . . . ?
C6B N3 N4 C1 -167.2(7) . . . . ?
C6A N3 N4 C1 171.9(5) . . . . ?
N2 Cu N10 C11 22.5(3) . . . . ?
Cl1 Cu N10 C11 177.3(3) . . . . ?
Cl2 Cu N10 C11 -44.7(5) . . . . ?
N2 Cu N10 C15 -162.0(3) . . . . ?
Cl1 Cu N10 C15 -7.3(3) . . . . ?
Cl2 Cu N10 C15 130.8(4) . . . . ?
N3 N4 C1 N2 5.2(7) . . . . ?
N3 N4 C1 C11 -179.3(4) . . . . ?
N1 N2 C1 N4 2.5(6) . . . . ?
Cu N2 C1 N4 -148.6(4) . . . . ?
N1 N2 C1 C11 -173.2(3) . . . . ?
Cu N2 C1 C11 35.7(4) . . . . ?
N4 N3 C2 O -169.4(5) . . . . ?
C6B N3 C2 O -7.9(8) . . . . ?
C6A N3 C2 O 7.6(10) . . . . ?
N4 N3 C2 N1 7.7(8) . . . . ?
C6B N3 C2 N1 169.2(6) . . . . ?
C6A N3 C2 N1 -175.3(6) . . . . ?
N2 N1 C2 O 177.9(4) . . . . ?
C3 N1 C2 O 15.9(7) . . . . ?
N2 N1 C2 N3 0.7(7) . . . . ?
C3 N1 C2 N3 -161.3(4) . . . . ?
N2 N1 C3 C4 137.5(4) . . . . ?
C2 N1 C3 C4 -59.3(6) . . . . ?
N2 N1 C3 C5 -95.4(5) . . . . ?
C2 N1 C3 C5 67.7(6) . . . . ?
N4 N3 C6A C8A 100.2(9) . . . . ?
C2 N3 C6A C8A -77.1(10) . . . . ?
N4 N3 C6A C7A -128.2(13) . . . . ?
C2 N3 C6A C7A 54.4(15) . . . . ?
N4 N3 C6B C8B 17.8(13) . . . . ?
C2 N3 C6B C8B -142.3(9) . . . . ?
N4 N3 C6B C7B -95.1(16) . . . . ?
C2 N3 C6B C7B 104.9(15) . . . . ?
C15 N10 C11 C12 -2.6(6) . . . . ?
Cu N10 C11 C12 173.3(3) . . . . ?
C15 N10 C11 C1 174.5(3) . . . . ?
Cu N10 C11 C1 -9.6(4) . . . . ?
N4 C1 C11 N10 165.4(4) . . . . ?
N2 C1 C11 N10 -18.6(5) . . . . ?
N4 C1 C11 C12 -17.5(6) . . . . ?
N2 C1 C11 C12 158.6(4) . . . . ?
N10 C11 C12 C13 2.8(6) . . . . ?
C1 C11 C12 C13 -174.1(4) . . . . ?
C11 C12 C13 C14 -0.3(7) . . . . ?
C12 C13 C14 C15 -2.3(8) . . . . ?
C11 N10 C15 C14 -0.1(6) . . . . ?
Cu N10 C15 C14 -175.4(3) . . . . ?
C13 C14 C15 N10 2.6(7) . . . . ?
